data_2236890
loop_
_publ_author_name
'Akkurt, Mehmet'
'Kennedy, Alan R.'
'Younes, Sabry H. H.'
'Mohamed, Shaaban K.'
'Abdelhamid, Antar A.'

_publ_section_title
;
 4-Phenyl-1<i>H</i>-1,5-benzodiazepin-2(3<i>H</i>)-one
;
_journal_coeditor_code HB6983
_journal_issue 12
_journal_name_full 'Acta Crystallographica Section E'
_journal_page_first o3356
_journal_paper_doi 10.1107/S160053681204651X
_journal_volume 68
_journal_year 2012
_chemical_formula_iupac 'C15 H12 N2 O'
_chemical_formula_moiety 'C15 H12 N2 O'
_chemical_formula_sum 'C15 H12 N2 O'
_chemical_formula_weight 236.27
_chemical_name_systematic
;
4-Phenyl-1<i>H</i>-1,5-benzodiazepin-2(3<i>H</i>)-one
;
_space_group_IT_number 2
_symmetry_cell_setting triclinic
_symmetry_space_group_name_Hall '-P 1'
_symmetry_space_group_name_H-M 'P -1'
_atom_sites_solution_hydrogens geom
_atom_sites_solution_primary direct
_atom_sites_solution_secondary difmap
_cell_angle_alpha 77.721(10)
_cell_angle_beta 83.805(9)
_cell_angle_gamma 82.112(10)
_cell_formula_units_Z 2
_cell_length_a 4.6894(5)
_cell_length_b 10.8353(13)
_cell_length_c 11.7540(13)
_cell_measurement_reflns_used 1808
_cell_measurement_temperature 123(2)
_cell_measurement_theta_max 28.63
_cell_measurement_theta_min 3.55
_cell_volume 576.13(12)
_computing_cell_refinement 'CrysAlis PRO (Oxford Diffraction, 2010)'
_computing_data_collection 'CrysAlis PRO (Oxford Diffraction, 2010)'
_computing_data_reduction 'CrysAlis PRO (Oxford Diffraction, 2010)'
_computing_molecular_graphics 'ORTEP-3 for Windows (Farrugia, 2012) and PLATON (Spek, 2009)'
_computing_publication_material 'WinGX (Farrugia, 2012) and PLATON (Spek, 2009)'
_computing_structure_refinement 'SHELXL97 (Sheldrick, 2008)'
_computing_structure_solution 'SHELXS97 (Sheldrick, 2008)'
_diffrn_ambient_temperature 123(2)
_diffrn_detector_area_resol_mean 16.0727
_diffrn_measured_fraction_theta_full 0.989
_diffrn_measured_fraction_theta_max 0.866
_diffrn_measurement_device_type 'Oxford Diffraction Xcalibur Eos CCD'
_diffrn_measurement_method '\w scans'
_diffrn_radiation_monochromator graphite
_diffrn_radiation_source 'Enhance (Mo) X-ray Source'
_diffrn_radiation_type MoK\a
_diffrn_radiation_wavelength 0.71073
_diffrn_reflns_av_R_equivalents 0.0341
_diffrn_reflns_av_sigmaI/netI 0.0706
_diffrn_reflns_limit_h_max 5
_diffrn_reflns_limit_h_min -5
_diffrn_reflns_limit_k_max 14
_diffrn_reflns_limit_k_min -13
_diffrn_reflns_limit_l_max 14
_diffrn_reflns_limit_l_min -14
_diffrn_reflns_number 4335
_diffrn_reflns_reduction_process
;
;
_diffrn_reflns_theta_full 26.00
_diffrn_reflns_theta_max 28.69
_diffrn_reflns_theta_min 3.56
_exptl_absorpt_coefficient_mu 0.087
_exptl_absorpt_correction_T_max 1.000
_exptl_absorpt_correction_T_min 0.928
_exptl_absorpt_correction_type multi-scan
_exptl_absorpt_process_details '(CrysAlis PRO; Oxford Diffraction, 2010)'
_exptl_crystal_colour colourless
_exptl_crystal_density_diffrn 1.362
_exptl_crystal_density_method 'Not Measured'
_exptl_crystal_description rod
_exptl_crystal_F_000 248
_exptl_crystal_size_max 0.35
_exptl_crystal_size_mid 0.09
_exptl_crystal_size_min 0.06
_refine_diff_density_max 0.243
_refine_diff_density_min -0.291
_refine_ls_extinction_method none
_refine_ls_goodness_of_fit_ref 1.024
_refine_ls_hydrogen_treatment mixed
_refine_ls_matrix_type full
_refine_ls_number_parameters 167
_refine_ls_number_reflns 2584
_refine_ls_number_restraints 0
_refine_ls_restrained_S_all 1.024
_refine_ls_R_factor_all 0.0833
_refine_ls_R_factor_gt 0.0534
_refine_ls_shift/su_max 0.000
_refine_ls_shift/su_mean 0.000
_refine_ls_structure_factor_coef Fsqd
_refine_ls_weighting_details 'calc w=1/[\s^2^(Fo^2^)+(0.0553P)^2^+0.0566P] where P=(Fo^2^+2Fc^2^)/3'
_refine_ls_weighting_scheme calc
_refine_ls_wR_factor_gt 0.1175
_refine_ls_wR_factor_ref 0.1398
_reflns_number_gt 1830
_reflns_number_total 2584
_reflns_threshold_expression I>2\sI
_cod_data_source_file hb6983.cif
_cod_data_source_block I
_cod_database_code 2236890
_cod_database_fobs_code 2236890

loop_
_symmetry_equiv_pos_site_id
_symmetry_equiv_pos_as_xyz
1 x,y,z
2 -x,-y,-z

loop_
_atom_site_aniso_label
_atom_site_aniso_U_11
_atom_site_aniso_U_22
_atom_site_aniso_U_33
_atom_site_aniso_U_12
_atom_site_aniso_U_13
_atom_site_aniso_U_23
O1 0.0232(7) 0.0258(8) 0.0206(8) -0.0022(6) 0.0039(6) -0.0025(6)
N1 0.0205(8) 0.0168(8) 0.0207(10) -0.0034(6) 0.0005(7) -0.0021(7)
N2 0.0188(8) 0.0212(9) 0.0216(10) -0.0027(6) 0.0008(6) -0.0033(7)
C1 0.0198(9) 0.0200(10) 0.0200(11) -0.0020(7) -0.0025(7) -0.0048(8)
C2 0.0188(9) 0.0197(10) 0.0175(11) -0.0005(7) -0.0061(7) -0.0008(8)
C3 0.0151(9) 0.0241(10) 0.0199(11) -0.0041(7) -0.0007(7) -0.0079(8)
C4 0.0225(10) 0.0191(10) 0.0251(12) -0.0032(8) -0.0028(8) -0.0033(8)
C5 0.0205(10) 0.0295(11) 0.0309(13) 0.0017(8) -0.0038(8) -0.0110(10)
C6 0.0183(10) 0.0351(12) 0.0276(12) -0.0023(8) 0.0015(8) -0.0125(10)
C7 0.0189(10) 0.0285(11) 0.0239(12) -0.0061(8) 0.0007(8) -0.0043(9)
C8 0.0161(9) 0.0224(10) 0.0221(11) -0.0028(7) -0.0028(8) -0.0065(8)
C9 0.0189(9) 0.0197(10) 0.0183(11) -0.0057(7) -0.0010(7) -0.0028(8)
C10 0.0178(9) 0.0188(10) 0.0211(11) -0.0047(7) -0.0022(7) -0.0054(8)
C11 0.0233(10) 0.0239(11) 0.0188(11) -0.0049(8) -0.0010(8) -0.0042(8)
C12 0.0221(10) 0.0271(11) 0.0284(13) -0.0021(8) 0.0020(8) -0.0106(9)
C13 0.0207(10) 0.0248(11) 0.0336(13) -0.0003(8) -0.0039(8) -0.0068(9)
C14 0.0278(11) 0.0270(11) 0.0229(12) -0.0022(8) -0.0033(8) -0.0012(9)
C15 0.0232(10) 0.0249(11) 0.0206(11) -0.0019(8) -0.0008(8) -0.0053(9)

loop_
_atom_site_type_symbol
_atom_site_label
_atom_site_fract_x
_atom_site_fract_y
_atom_site_fract_z
_atom_site_U_iso_or_equiv
_atom_site_thermal_displace_type
_atom_site_calc_flag
_atom_site_refinement_flags
_atom_site_occupancy
O O1 0.5985(3) 0.83316(12) -0.01502(12) 0.0240(4) Uani d . 1.000
N N1 0.2761(3) 0.91004(15) 0.11765(15) 0.0196(5) Uani d . 1.000
N N2 0.1807(3) 0.67999(15) 0.30340(14) 0.0208(5) Uani d . 1.000
C C1 0.2541(4) 0.69700(17) 0.09252(17) 0.0198(6) Uani d . 1.000
C C2 0.3919(4) 0.81833(18) 0.05942(17) 0.0189(6) Uani d . 1.000
C C3 0.0429(4) 0.90428(18) 0.20457(17) 0.0191(6) Uani d . 1.000
C C4 -0.1284(4) 1.01875(18) 0.21167(18) 0.0223(6) Uani d . 1.000
C C5 -0.3538(4) 1.0235(2) 0.29689(19) 0.0265(7) Uani d . 1.000
C C6 -0.4128(4) 0.9137(2) 0.37674(19) 0.0264(7) Uani d . 1.000
C C7 -0.2380(4) 0.80156(19) 0.37327(18) 0.0238(6) Uani d . 1.000
C C8 -0.0060(4) 0.79387(18) 0.28803(17) 0.0198(6) Uani d . 1.000
C C9 0.3135(4) 0.63570(17) 0.21650(17) 0.0188(6) Uani d . 1.000
C C10 0.5331(4) 0.52265(17) 0.24188(17) 0.0187(6) Uani d . 1.000
C C11 0.7291(4) 0.48274(18) 0.15578(18) 0.0219(6) Uani d . 1.000
C C12 0.9357(4) 0.37853(19) 0.18455(19) 0.0255(7) Uani d . 1.000
C C13 0.9510(4) 0.31567(19) 0.29879(19) 0.0263(7) Uani d . 1.000
C C14 0.7573(4) 0.35380(19) 0.38557(19) 0.0265(7) Uani d . 1.000
C C15 0.5496(4) 0.45695(18) 0.35707(18) 0.0230(6) Uani d . 1.000
H H1A 0.33500 0.63890 0.03940 0.0240 Uiso c R 1.000
H H1B 0.04320 0.71540 0.08580 0.0240 Uiso c R 1.000
H H1N 0.324(4) 0.990(2) 0.089(2) 0.038(6) Uiso d . 1.000
H H4 -0.08940 1.09410 0.15730 0.0270 Uiso c R 1.000
H H5 -0.46890 1.10190 0.30100 0.0320 Uiso c R 1.000
H H6 -0.57300 0.91620 0.43340 0.0320 Uiso c R 1.000
H H7 -0.27520 0.72760 0.42990 0.0290 Uiso c R 1.000
H H11 0.72190 0.52680 0.07690 0.0260 Uiso c R 1.000
H H12 1.06670 0.35070 0.12510 0.0310 Uiso c R 1.000
H H13 1.09520 0.24570 0.31820 0.0320 Uiso c R 1.000
H H14 0.76660 0.30960 0.46430 0.0320 Uiso c R 1.000
H H15 0.41690 0.48320 0.41680 0.0280 Uiso c R 1.000

loop_
_atom_type_symbol
_atom_type_description
_atom_type_scat_dispersion_real
_atom_type_scat_dispersion_imag
_atom_type_scat_source
C C 0.0033 0.0016 ' International Tables Vol C Tables 4.2.6.8 and 6.1.1.4'
H H 0.0000 0.0000 ' International Tables Vol C Tables 4.2.6.8 and 6.1.1.4'
N N 0.0061 0.0033 ' International Tables Vol C Tables 4.2.6.8 and 6.1.1.4'
O O 0.0106 0.0060 ' International Tables Vol C Tables 4.2.6.8 and 6.1.1.4'

loop_
_geom_angle_atom_site_label_1
_geom_angle_atom_site_label_2
_geom_angle_atom_site_label_3
_geom_angle
_geom_angle_publ_flag
C2 N1 C3 127.34(17) no
C8 N2 C9 122.03(17) no
C2 N1 H1N 117.5(14) no
C3 N1 H1N 113.8(13) no
C2 C1 C9 108.46(16) no
O1 C2 C1 122.81(17) no
O1 C2 N1 122.06(18) no
N1 C2 C1 115.13(16) no
N1 C3 C8 123.51(17) no
C4 C3 C8 119.81(18) no
N1 C3 C4 116.43(17) no
C3 C4 C5 120.61(19) no
C4 C5 C6 120.12(19) no
C5 C6 C7 119.63(19) no
C6 C7 C8 121.54(19) no
C3 C8 C7 118.18(18) no
N2 C8 C7 116.13(17) no
N2 C8 C3 125.11(17) no
N2 C9 C1 121.42(17) no
N2 C9 C10 117.88(17) no
C1 C9 C10 120.69(16) no
C9 C10 C11 122.52(18) no
C11 C10 C15 118.72(18) no
C9 C10 C15 118.73(17) no
C10 C11 C12 120.32(19) no
C11 C12 C13 120.21(19) no
C12 C13 C14 120.27(19) no
C13 C14 C15 119.7(2) no
C10 C15 C14 120.81(19) no
C2 C1 H1A 110.00 no
C2 C1 H1B 110.00 no
C9 C1 H1A 110.00 no
C9 C1 H1B 110.00 no
H1A C1 H1B 108.00 no
C3 C4 H4 120.00 no
C5 C4 H4 120.00 no
C4 C5 H5 120.00 no
C6 C5 H5 120.00 no
C5 C6 H6 120.00 no
C7 C6 H6 120.00 no
C6 C7 H7 119.00 no
C8 C7 H7 119.00 no
C10 C11 H11 120.00 no
C12 C11 H11 120.00 no
C11 C12 H12 120.00 no
C13 C12 H12 120.00 no
C12 C13 H13 120.00 no
C14 C13 H13 120.00 no
C13 C14 H14 120.00 no
C15 C14 H14 120.00 no
C10 C15 H15 120.00 no
C14 C15 H15 120.00 no

loop_
_geom_bond_atom_site_label_1
_geom_bond_atom_site_label_2
_geom_bond_distance
_geom_bond_publ_flag
O1 C2 1.237(2) no
N1 C2 1.346(3) no
N1 C3 1.412(3) no
N2 C8 1.402(3) no
N2 C9 1.285(3) no
N1 H1N 0.91(2) no
C1 C9 1.506(3) no
C1 C2 1.503(3) no
C3 C8 1.405(3) no
C3 C4 1.395(3) no
C4 C5 1.379(3) no
C5 C6 1.390(3) no
C6 C7 1.375(3) no
C7 C8 1.404(3) no
C9 C10 1.488(3) no
C10 C15 1.394(3) no
C10 C11 1.390(3) no
C11 C12 1.391(3) no
C12 C13 1.375(3) no
C13 C14 1.383(3) no
C14 C15 1.387(3) no
C1 H1A 0.9900 no
C1 H1B 0.9900 no
C4 H4 0.9500 no
C5 H5 0.9500 no
C6 H6 0.9500 no
C7 H7 0.9500 no
C11 H11 0.9500 no
C12 H12 0.9500 no
C13 H13 0.9500 no
C14 H14 0.9500 no
C15 H15 0.9500 no

loop_
_geom_hbond_atom_site_label_D
_geom_hbond_atom_site_label_H
_geom_hbond_atom_site_label_A
_geom_hbond_site_symmetry_A
_geom_hbond_distance_DH
_geom_hbond_distance_HA
_geom_hbond_distance_DA
_geom_hbond_angle_DHA
_geom_hbond_publ_flag
N1 H1N O1 2_675 0.91(2) 1.99(2) 2.900(2) 175(2) yes
C1 H1B O1 1_455 0.99 2.56 3.468(2) 153 yes

loop_
_geom_torsion_atom_site_label_1
_geom_torsion_atom_site_label_2
_geom_torsion_atom_site_label_3
_geom_torsion_atom_site_label_4
_geom_torsion
_geom_torsion_publ_flag
C3 N1 C2 O1 -179.53(18) no
C3 N1 C2 C1 -0.2(3) no
C2 N1 C3 C4 -149.39(19) no
C2 N1 C3 C8 36.4(3) no
C9 N2 C8 C3 -40.1(3) no
C9 N2 C8 C7 148.81(19) no
C8 N2 C9 C1 -6.0(3) no
C8 N2 C9 C10 172.89(17) no
C9 C1 C2 O1 112.8(2) no
C9 C1 C2 N1 -66.6(2) no
C2 C1 C9 N2 74.3(2) no
C2 C1 C9 C10 -104.6(2) no
N1 C3 C4 C5 -177.32(18) no
C8 C3 C4 C5 -2.9(3) no
N1 C3 C8 N2 6.3(3) no
N1 C3 C8 C7 177.21(18) no
C4 C3 C8 N2 -167.75(18) no
C4 C3 C8 C7 3.2(3) no
C3 C4 C5 C6 -0.1(3) no
C4 C5 C6 C7 2.7(3) no
C5 C6 C7 C8 -2.3(3) no
C6 C7 C8 N2 171.13(18) no
C6 C7 C8 C3 -0.6(3) no
N2 C9 C10 C11 -166.64(18) no
N2 C9 C10 C15 11.0(3) no
C1 C9 C10 C11 12.3(3) no
C1 C9 C10 C15 -170.04(17) no
C9 C10 C11 C12 178.16(18) no
C15 C10 C11 C12 0.5(3) no
C9 C10 C15 C14 -177.71(18) no
C11 C10 C15 C14 0.0(3) no
C10 C11 C12 C13 -1.2(3) no
C11 C12 C13 C14 1.4(3) no
C12 C13 C14 C15 -0.9(3) no
C13 C14 C15 C10 0.1(3) no

loop_
_cod_related_entry_id
_cod_related_entry_database
_cod_related_entry_code
1 ChemSpider 154737
